data_4107631
loop_
_publ_author_name
'Holger Braunschweig'
'Thomas Kupfer'

_publ_contact_author_address
; Institut fuer Anorganische Chemie
Universitaet Wuerzburg
Am Hubland
97074 Wuerzburg, Germany
;
_publ_contact_author_email H.Braunschweig@mail.uni-wuerzburg.de
_publ_contact_author_fax +49-931-8884623
_publ_contact_author_name 'Prof. Dr. Holger Braunschweig'
_publ_contact_author_phone +49-931-8885260
_publ_section_title
;
 Stoichiometric and Homogeneous-Catalytic Diboration of the NN Double Bond
 of Azobenzene
;
_journal_name_full 'Journal of the American Chemical Society'
_journal_page_first 4242
_journal_page_last 4243
_journal_paper_doi 10.1021/ja8006879
_journal_volume 130
_journal_year 2008
_chemical_formula_moiety 'C28 H32 B2 Cr N4'
_chemical_formula_sum 'C28 H32 B2 Cr N4'
_chemical_formula_weight 498.20
_chemical_name_common
;
?
;
_chemical_name_systematic
; 
?
;
_space_group_IT_number 14
_symmetry_cell_setting monoclinic
_symmetry_space_group_name_Hall '-P 2yn'
_symmetry_space_group_name_H-M 'P 1 21/n 1'
_atom_sites_solution_hydrogens geom
_atom_sites_solution_primary direct
_atom_sites_solution_secondary difmap
_audit_creation_method SHELXL-97
_cell_angle_alpha 90.00
_cell_angle_beta 99.276(3)
_cell_angle_gamma 90.00
_cell_formula_units_Z 4
_cell_length_a 8.2634(5)
_cell_length_b 19.8367(11)
_cell_length_c 15.4497(8)
_cell_measurement_reflns_used 8561
_cell_measurement_temperature 100(2)
_cell_measurement_theta_max 26.00
_cell_measurement_theta_min 2.45
_cell_volume 2499.4(2)
_computing_cell_refinement 'Saint+ ver. 7.12A (Bruker AXS)'
_computing_data_collection 'APEX2 ver. 1.0-27 (Bruker AXS)'
_computing_data_reduction 'Saint+ ver. 7.12A (Bruker AXS)'
_computing_molecular_graphics 'XP ver. 5.1 (Bruker AXS, 1998)'
_computing_publication_material 'SHELXL-97 (Sheldrick, 1997)'
_computing_structure_refinement 'SHELXL-97 (Sheldrick, 1997)'
_computing_structure_solution 'SHELXS-97 (Sheldrick, 1990)'
_diffrn_ambient_temperature 100(2)
_diffrn_measured_fraction_theta_full 1.000
_diffrn_measured_fraction_theta_max 0.999
_diffrn_measurement_device_type 'CCD area detector'
_diffrn_measurement_method 'phi and omega scans'
_diffrn_radiation_monochromator 'multi-layer mirror'
_diffrn_radiation_source 'rotating anode'
_diffrn_radiation_type MoK\a
_diffrn_radiation_wavelength 0.71073
_diffrn_reflns_av_R_equivalents 0.0000
_diffrn_reflns_av_sigmaI/netI 0.0258
_diffrn_reflns_limit_h_max 10
_diffrn_reflns_limit_h_min -10
_diffrn_reflns_limit_k_max 24
_diffrn_reflns_limit_k_min 0
_diffrn_reflns_limit_l_max 19
_diffrn_reflns_limit_l_min 0
_diffrn_reflns_number 6337
_diffrn_reflns_theta_full 26.00
_diffrn_reflns_theta_max 26.03
_diffrn_reflns_theta_min 1.68
_exptl_absorpt_coefficient_mu 0.482
_exptl_absorpt_correction_T_max 0.9764
_exptl_absorpt_correction_T_min 0.9120
_exptl_absorpt_correction_type multi-scan
_exptl_absorpt_process_details 'Sadabs 2004/1 (Brucker Nonius 2004)'
_exptl_crystal_colour red-brown
_exptl_crystal_density_diffrn 1.324
_exptl_crystal_description plate
_exptl_crystal_F_000 1048
_exptl_crystal_size_max 0.15
_exptl_crystal_size_mid 0.13
_exptl_crystal_size_min 0.05
_refine_diff_density_max 1.020
_refine_diff_density_min -0.449
_refine_diff_density_rms 0.070
_refine_ls_extinction_method none
_refine_ls_goodness_of_fit_ref 1.076
_refine_ls_hydrogen_treatment constr
_refine_ls_matrix_type full
_refine_ls_number_parameters 317
_refine_ls_number_reflns 6380
_refine_ls_number_restraints 0
_refine_ls_restrained_S_all 1.076
_refine_ls_R_factor_all 0.0572
_refine_ls_R_factor_gt 0.0457
_refine_ls_shift/su_max 0.002
_refine_ls_shift/su_mean 0.000
_refine_ls_structure_factor_coef Fsqd
_refine_ls_weighting_details 'calc w=1/[\s^2^(Fo^2^)+(0.0736P)^2^+2.1084P] where P=(Fo^2^+2Fc^2^)/3'
_refine_ls_weighting_scheme calc
_refine_ls_wR_factor_gt 0.1287
_refine_ls_wR_factor_ref 0.1347
_reflns_number_gt 5266
_reflns_number_total 6380
_reflns_threshold_expression >2sigma(I)
_cod_data_source_file ja8006879-file001.cif
_cod_data_source_block Cu040
_cod_original_sg_symbol_Hall '-P 2yn '
_cod_database_code 4107631

loop_
_symmetry_equiv_pos_as_xyz
'x, y, z'
'-x+1/2, y+1/2, -z+1/2'
'-x, -y, -z'
'x-1/2, -y-1/2, z-1/2'

loop_
_atom_site_label
_atom_site_type_symbol
_atom_site_fract_x
_atom_site_fract_y
_atom_site_fract_z
_atom_site_U_iso_or_equiv
_atom_site_adp_type
_atom_site_occupancy
_atom_site_symmetry_multiplicity
_atom_site_calc_flag
_atom_site_refinement_flags
Cr1 Cr 0.37688(4) 0.849673(18) 0.30380(2) 0.00988(12) Uani 1 1 d .
C11 C 0.5814(2) 0.78143(11) 0.32744(14) 0.0105(4) Uani 1 1 d .
C12 C 0.6077(3) 0.83795(12) 0.38589(15) 0.0137(5) Uani 1 1 d .
H12A H 0.6358 0.8299 0.4471 0.016 Uiso 1 1 calc R
C13 C 0.5931(3) 0.90504(12) 0.35542(16) 0.0167(5) Uani 1 1 d .
H13A H 0.6108 0.9414 0.3959 0.020 Uiso 1 1 calc R
C14 C 0.5520(3) 0.91814(12) 0.26428(16) 0.0174(5) Uani 1 1 d .
H14A H 0.5400 0.9632 0.2433 0.021 Uiso 1 1 calc R
C15 C 0.5292(3) 0.86339(12) 0.20510(15) 0.0145(5) Uani 1 1 d .
H15A H 0.5037 0.8718 0.1439 0.017 Uiso 1 1 calc R
C16 C 0.5438(3) 0.79624(12) 0.23595(14) 0.0117(5) Uani 1 1 d .
H16A H 0.5283 0.7602 0.1950 0.014 Uiso 1 1 calc R
C21 C 0.1808(2) 0.77666(11) 0.28498(14) 0.0111(4) Uani 1 1 d .
C22 C 0.2178(3) 0.79527(12) 0.37506(14) 0.0123(5) Uani 1 1 d .
H22A H 0.2395 0.7610 0.4183 0.015 Uiso 1 1 calc R
C23 C 0.2231(3) 0.86326(13) 0.40165(16) 0.0178(5) Uani 1 1 d .
H23A H 0.2483 0.8740 0.4622 0.021 Uiso 1 1 calc R
C24 C 0.1912(3) 0.91556(12) 0.33942(17) 0.0189(5) Uani 1 1 d .
H24A H 0.1963 0.9614 0.3576 0.023 Uiso 1 1 calc R
C25 C 0.1518(3) 0.89886(12) 0.24959(16) 0.0187(5) Uani 1 1 d .
H25A H 0.1287 0.9335 0.2069 0.022 Uiso 1 1 calc R
C26 C 0.1466(3) 0.83061(12) 0.22325(15) 0.0138(5) Uani 1 1 d .
H26A H 0.1196 0.8202 0.1626 0.017 Uiso 1 1 calc R
C1 C 0.8797(3) 0.72081(13) 0.43688(16) 0.0180(5) Uani 1 1 d .
H1A H 0.8656 0.7650 0.4084 0.027 Uiso 1 1 calc R
H1B H 0.9635 0.6952 0.4127 0.027 Uiso 1 1 calc R
H1C H 0.9141 0.7268 0.5001 0.027 Uiso 1 1 calc R
C2 C 0.7414(3) 0.61769(12) 0.46224(15) 0.0157(5) Uani 1 1 d .
H2A H 0.6362 0.5938 0.4507 0.024 Uiso 1 1 calc R
H2B H 0.7750 0.6229 0.5257 0.024 Uiso 1 1 calc R
H2C H 0.8246 0.5917 0.4381 0.024 Uiso 1 1 calc R
C3 C -0.1104(3) 0.70783(12) 0.17910(16) 0.0186(5) Uani 1 1 d .
H3A H -0.1009 0.7531 0.2047 0.028 Uiso 1 1 calc R
H3B H -0.1922 0.6820 0.2045 0.028 Uiso 1 1 calc R
H3C H -0.1444 0.7112 0.1155 0.028 Uiso 1 1 calc R
C4 C 0.0382(3) 0.60581(12) 0.16092(15) 0.0175(5) Uani 1 1 d .
H4A H 0.1452 0.5836 0.1748 0.026 Uiso 1 1 calc R
H4B H 0.0061 0.6085 0.0971 0.026 Uiso 1 1 calc R
H4C H -0.0438 0.5798 0.1860 0.026 Uiso 1 1 calc R
B1 B 0.5815(3) 0.70824(13) 0.36851(16) 0.0103(5) Uani 1 1 d .
N1 N 0.7239(2) 0.68400(10) 0.42098(12) 0.0123(4) Uani 1 1 d .
N2 N 0.0489(2) 0.67362(10) 0.19791(12) 0.0127(4) Uani 1 1 d .
B2 B 0.1880(3) 0.70244(13) 0.24823(16) 0.0106(5) Uani 1 1 d .
N3 N 0.4314(2) 0.66718(9) 0.35306(11) 0.0097(4) Uani 1 1 d .
N4 N 0.3439(2) 0.66483(9) 0.26574(11) 0.0095(4) Uani 1 1 d .
C31 C 0.3595(3) 0.63006(11) 0.41459(14) 0.0108(4) Uani 1 1 d .
C32 C 0.3869(3) 0.64931(11) 0.50313(14) 0.0123(5) Uani 1 1 d .
H32A H 0.4534 0.6875 0.5208 0.015 Uiso 1 1 calc R
C33 C 0.3189(3) 0.61363(13) 0.56508(14) 0.0161(5) Uani 1 1 d .
H33A H 0.3388 0.6273 0.6248 0.019 Uiso 1 1 calc R
C34 C 0.2211(3) 0.55759(12) 0.54004(15) 0.0159(5) Uani 1 1 d .
H34A H 0.1753 0.5325 0.5826 0.019 Uiso 1 1 calc R
C35 C 0.1910(3) 0.53862(12) 0.45257(15) 0.0156(5) Uani 1 1 d .
H35A H 0.1232 0.5007 0.4352 0.019 Uiso 1 1 calc R
C36 C 0.2588(3) 0.57439(12) 0.39015(14) 0.0129(5) Uani 1 1 d .
H36A H 0.2367 0.5610 0.3304 0.015 Uiso 1 1 calc R
C41 C 0.4200(3) 0.62674(11) 0.20713(14) 0.0098(4) Uani 1 1 d .
C42 C 0.3879(3) 0.64151(12) 0.11691(14) 0.0135(5) Uani 1 1 d .
H42A H 0.3138 0.6767 0.0961 0.016 Uiso 1 1 calc R
C43 C 0.4637(3) 0.60499(12) 0.05831(15) 0.0168(5) Uani 1 1 d .
H43A H 0.4405 0.6152 -0.0025 0.020 Uiso 1 1 calc R
C44 C 0.5734(3) 0.55357(12) 0.08749(15) 0.0167(5) Uani 1 1 d .
H44A H 0.6257 0.5289 0.0471 0.020 Uiso 1 1 calc R
C45 C 0.6054(3) 0.53876(12) 0.17623(15) 0.0148(5) Uani 1 1 d .
H45A H 0.6799 0.5036 0.1966 0.018 Uiso 1 1 calc R
C46 C 0.5298(3) 0.57480(11) 0.23577(14) 0.0129(5) Uani 1 1 d .
H46A H 0.5531 0.5640 0.2964 0.016 Uiso 1 1 calc R

loop_
_atom_site_aniso_label
_atom_site_aniso_U_11
_atom_site_aniso_U_22
_atom_site_aniso_U_33
_atom_site_aniso_U_23
_atom_site_aniso_U_13
_atom_site_aniso_U_12
Cr1 0.00662(19) 0.0096(2) 0.01335(19) -0.00026(14) 0.00149(13) -0.00037(14)
C11 0.0037(10) 0.0139(11) 0.0141(10) 0.0007(9) 0.0021(8) -0.0001(8)
C12 0.0070(10) 0.0183(12) 0.0153(11) -0.0002(9) 0.0003(8) -0.0025(9)
C13 0.0102(11) 0.0155(12) 0.0233(12) -0.0041(10) -0.0001(9) -0.0045(9)
C14 0.0123(11) 0.0130(12) 0.0265(13) 0.0042(10) 0.0023(10) -0.0033(9)
C15 0.0090(11) 0.0193(12) 0.0159(11) 0.0044(9) 0.0042(9) -0.0026(9)
C16 0.0069(10) 0.0149(12) 0.0143(11) -0.0007(9) 0.0043(8) -0.0005(8)
C21 0.0033(10) 0.0131(11) 0.0167(11) -0.0008(9) 0.0009(8) 0.0002(8)
C22 0.0054(10) 0.0159(12) 0.0171(11) 0.0008(9) 0.0058(8) 0.0003(9)
C23 0.0093(11) 0.0234(13) 0.0221(12) -0.0078(10) 0.0066(9) -0.0004(10)
C24 0.0100(11) 0.0145(12) 0.0324(14) -0.0053(10) 0.0042(10) 0.0025(9)
C25 0.0093(12) 0.0158(12) 0.0299(13) 0.0052(10) -0.0002(10) 0.0020(9)
C26 0.0066(10) 0.0177(12) 0.0164(11) 0.0008(9) -0.0003(8) 0.0003(9)
C1 0.0069(11) 0.0200(13) 0.0257(13) 0.0005(10) -0.0018(9) -0.0022(9)
C2 0.0094(11) 0.0176(12) 0.0193(11) 0.0029(10) 0.0000(9) 0.0033(9)
C3 0.0067(11) 0.0177(13) 0.0295(13) 0.0007(10) -0.0028(9) -0.0002(9)
C4 0.0123(12) 0.0151(12) 0.0235(12) -0.0034(10) -0.0017(10) -0.0038(9)
B1 0.0068(11) 0.0138(13) 0.0108(11) -0.0028(10) 0.0027(9) -0.0003(10)
N1 0.0069(9) 0.0142(10) 0.0154(9) 0.0014(8) 0.0004(7) -0.0004(8)
N2 0.0073(9) 0.0143(10) 0.0158(9) -0.0008(8) 0.0001(7) 0.0005(8)
B2 0.0090(12) 0.0132(13) 0.0107(11) 0.0026(10) 0.0046(9) 0.0002(10)
N3 0.0072(9) 0.0129(9) 0.0083(8) 0.0008(7) -0.0004(7) -0.0003(7)
N4 0.0061(9) 0.0130(9) 0.0089(8) -0.0007(7) -0.0010(7) 0.0006(7)
C31 0.0064(10) 0.0121(11) 0.0140(10) 0.0025(9) 0.0025(8) 0.0019(8)
C32 0.0081(11) 0.0147(11) 0.0142(10) -0.0005(9) 0.0015(8) -0.0014(9)
C33 0.0122(11) 0.0239(13) 0.0128(11) 0.0032(10) 0.0038(9) 0.0048(10)
C34 0.0137(11) 0.0182(12) 0.0176(11) 0.0052(10) 0.0075(9) 0.0001(9)
C35 0.0106(11) 0.0131(12) 0.0233(12) 0.0019(9) 0.0030(9) -0.0018(9)
C36 0.0110(11) 0.0147(12) 0.0126(10) 0.0000(9) 0.0009(9) -0.0004(9)
C41 0.0054(10) 0.0107(11) 0.0137(10) -0.0017(8) 0.0026(8) -0.0027(8)
C42 0.0116(11) 0.0156(12) 0.0132(10) -0.0005(9) 0.0014(9) -0.0013(9)
C43 0.0143(12) 0.0228(13) 0.0139(11) -0.0024(10) 0.0039(9) -0.0032(10)
C44 0.0120(11) 0.0184(12) 0.0213(12) -0.0083(10) 0.0075(9) -0.0036(10)
C45 0.0078(11) 0.0115(11) 0.0253(12) -0.0031(9) 0.0038(9) 0.0002(9)
C46 0.0104(11) 0.0138(11) 0.0139(11) -0.0014(9) -0.0002(9) -0.0020(9)

loop_
_atom_type_symbol
_atom_type_description
_atom_type_scat_dispersion_real
_atom_type_scat_dispersion_imag
_atom_type_scat_source
C C 0.0033 0.0016 'International Tables Vol C Tables 4.2.6.8 and 6.1.1.4'
H H 0.0000 0.0000 'International Tables Vol C Tables 4.2.6.8 and 6.1.1.4'
B B 0.0013 0.0007 'International Tables Vol C Tables 4.2.6.8 and 6.1.1.4'
N N 0.0061 0.0033 'International Tables Vol C Tables 4.2.6.8 and 6.1.1.4'
Cr Cr 0.3209 0.6236 'International Tables Vol C Tables 4.2.6.8 and 6.1.1.4'

loop_
_geom_angle_atom_site_label_1
_geom_angle_atom_site_label_2
_geom_angle_atom_site_label_3
_geom_angle
C12 Cr1 C26 163.50(10)
C12 Cr1 C22 101.80(9)
C26 Cr1 C22 69.28(9)
C12 Cr1 C13 38.62(9)
C26 Cr1 C13 157.16(9)
C22 Cr1 C13 127.82(9)
C12 Cr1 C16 69.60(8)
C26 Cr1 C16 102.18(9)
C22 Cr1 C16 120.00(9)
C13 Cr1 C16 82.62(9)
C12 Cr1 C23 99.79(9)
C26 Cr1 C23 81.90(9)
C22 Cr1 C23 38.41(9)
C13 Cr1 C23 103.14(9)
C16 Cr1 C23 155.38(9)
C12 Cr1 C14 69.97(9)
C26 Cr1 C14 121.72(9)
C22 Cr1 C14 164.94(9)
C13 Cr1 C14 38.67(9)
C16 Cr1 C14 69.92(9)
C23 Cr1 C14 128.72(9)
C12 Cr1 C15 82.26(9)
C26 Cr1 C15 100.26(9)
C22 Cr1 C15 155.49(9)
C13 Cr1 C15 69.48(9)
C16 Cr1 C15 38.49(8)
C23 Cr1 C15 165.48(10)
C14 Cr1 C15 38.46(9)
C12 Cr1 C25 156.89(9)
C26 Cr1 C25 38.53(9)
C22 Cr1 C25 82.20(9)
C13 Cr1 C25 122.08(10)
C16 Cr1 C25 128.27(9)
C23 Cr1 C25 69.08(9)
C14 Cr1 C25 100.55(9)
C15 Cr1 C25 103.63(9)
C12 Cr1 C11 39.18(8)
C26 Cr1 C11 126.18(9)
C22 Cr1 C11 97.27(8)
C13 Cr1 C11 70.94(9)
C16 Cr1 C11 38.86(8)
C23 Cr1 C11 119.92(9)
C14 Cr1 C11 84.20(9)
C15 Cr1 C11 70.45(8)
C25 Cr1 C11 163.74(9)
C12 Cr1 C24 121.43(9)
C26 Cr1 C24 69.60(9)
C22 Cr1 C24 69.65(9)
C13 Cr1 C24 100.36(9)
C16 Cr1 C24 165.15(9)
C23 Cr1 C24 38.32(10)
C14 Cr1 C24 103.28(10)
C15 Cr1 C24 128.93(9)
C25 Cr1 C24 38.36(9)
C11 Cr1 C24 155.73(9)
C12 Cr1 C21 126.08(9)
C26 Cr1 C21 38.96(9)
C22 Cr1 C21 38.73(8)
C13 Cr1 C21 163.52(9)
C16 Cr1 C21 97.51(8)
C23 Cr1 C21 70.22(9)
C14 Cr1 C21 155.99(9)
C15 Cr1 C21 120.21(9)
C25 Cr1 C21 70.60(9)
C11 Cr1 C21 98.80(9)
C24 Cr1 C21 83.77(9)
C16 C11 C12 116.7(2)
C16 C11 B1 124.8(2)
C12 C11 B1 118.29(19)
C16 C11 Cr1 70.28(12)
C12 C11 Cr1 69.49(12)
B1 C11 Cr1 126.48(15)
C13 C12 C11 122.1(2)
C13 C12 Cr1 71.19(13)
C11 C12 Cr1 71.33(12)
C13 C12 H12A 118.9
C11 C12 H12A 118.9
Cr1 C12 H12A 131.6
C12 C13 C14 119.9(2)
C12 C13 Cr1 70.19(13)
C14 C13 Cr1 70.86(13)
C12 C13 H13A 120.1
C14 C13 H13A 120.1
Cr1 C13 H13A 131.7
C15 C14 C13 119.2(2)
C15 C14 Cr1 70.81(13)
C13 C14 Cr1 70.47(13)
C15 C14 H14A 120.4
C13 C14 H14A 120.4
Cr1 C14 H14A 130.9
C14 C15 C16 120.7(2)
C14 C15 Cr1 70.73(13)
C16 C15 Cr1 70.66(12)
C14 C15 H15A 119.6
C16 C15 H15A 119.6
Cr1 C15 H15A 132.0
C15 C16 C11 121.4(2)
C15 C16 Cr1 70.85(13)
C11 C16 Cr1 70.86(12)
C15 C16 H16A 119.3
C11 C16 H16A 119.3
Cr1 C16 H16A 132.1
C22 C21 C26 116.4(2)
C22 C21 B2 125.25(19)
C26 C21 B2 118.13(19)
C22 C21 Cr1 69.88(12)
C26 C21 Cr1 69.58(12)
B2 C21 Cr1 127.01(15)
C23 C22 C21 121.7(2)
C23 C22 Cr1 70.99(13)
C21 C22 Cr1 71.39(12)
C23 C22 H22A 119.2
C21 C22 H22A 119.2
Cr1 C22 H22A 131.4
C22 C23 C24 120.8(2)
C22 C23 Cr1 70.60(13)
C24 C23 Cr1 71.23(14)
C22 C23 H23A 119.6
C24 C23 H23A 119.6
Cr1 C23 H23A 131.5
C23 C24 C25 119.0(2)
C23 C24 Cr1 70.45(13)
C25 C24 Cr1 70.61(13)
C23 C24 H24A 120.5
C25 C24 H24A 120.5
Cr1 C24 H24A 131.1
C26 C25 C24 119.9(2)
C26 C25 Cr1 70.18(13)
C24 C25 Cr1 71.03(13)
C26 C25 H25A 120.0
C24 C25 H25A 120.0
Cr1 C25 H25A 131.6
C25 C26 C21 122.1(2)
C25 C26 Cr1 71.29(13)
C21 C26 Cr1 71.46(12)
C25 C26 H26A 119.0
C21 C26 H26A 119.0
Cr1 C26 H26A 131.3
N1 C1 H1A 109.5
N1 C1 H1B 109.5
H1A C1 H1B 109.5
N1 C1 H1C 109.5
H1A C1 H1C 109.5
H1B C1 H1C 109.5
N1 C2 H2A 109.5
N1 C2 H2B 109.5
H2A C2 H2B 109.5
N1 C2 H2C 109.5
H2A C2 H2C 109.5
H2B C2 H2C 109.5
N2 C3 H3A 109.5
N2 C3 H3B 109.5
H3A C3 H3B 109.5
N2 C3 H3C 109.5
H3A C3 H3C 109.5
H3B C3 H3C 109.5
N2 C4 H4A 109.5
N2 C4 H4B 109.5
H4A C4 H4B 109.5
N2 C4 H4C 109.5
H4A C4 H4C 109.5
H4B C4 H4C 109.5
N1 B1 N3 120.7(2)
N1 B1 C11 119.5(2)
N3 B1 C11 119.75(19)
B1 N1 C2 125.24(19)
B1 N1 C1 124.0(2)
C2 N1 C1 110.69(17)
B2 N2 C4 125.86(19)
B2 N2 C3 123.4(2)
C4 N2 C3 110.68(18)
N2 B2 N4 120.6(2)
N2 B2 C21 120.2(2)
N4 B2 C21 119.13(19)
C31 N3 N4 114.70(17)
C31 N3 B1 128.08(18)
N4 N3 B1 117.22(17)
C41 N4 N3 114.65(17)
C41 N4 B2 128.50(18)
N3 N4 B2 116.85(17)
C36 C31 C32 118.3(2)
C36 C31 N3 121.91(19)
C32 C31 N3 119.8(2)
C33 C32 C31 121.1(2)
C33 C32 H32A 119.5
C31 C32 H32A 119.5
C32 C33 C34 120.0(2)
C32 C33 H33A 120.0
C34 C33 H33A 120.0
C35 C34 C33 119.5(2)
C35 C34 H34A 120.2
C33 C34 H34A 120.2
C34 C35 C36 120.7(2)
C34 C35 H35A 119.7
C36 C35 H35A 119.7
C35 C36 C31 120.4(2)
C35 C36 H36A 119.8
C31 C36 H36A 119.8
C46 C41 N4 121.90(19)
C46 C41 C42 118.5(2)
N4 C41 C42 119.6(2)
C43 C42 C41 120.4(2)
C43 C42 H42A 119.8
C41 C42 H42A 119.8
C42 C43 C44 120.8(2)
C42 C43 H43A 119.6
C44 C43 H43A 119.6
C45 C44 C43 119.1(2)
C45 C44 H44A 120.4
C43 C44 H44A 120.4
C44 C45 C46 120.8(2)
C44 C45 H45A 119.6
C46 C45 H45A 119.6
C45 C46 C41 120.5(2)
C45 C46 H46A 119.7
C41 C46 H46A 119.7

loop_
_geom_bond_atom_site_label_1
_geom_bond_atom_site_label_2
_geom_bond_distance
Cr1 C12 2.126(2)
Cr1 C26 2.133(2)
Cr1 C22 2.138(2)
Cr1 C13 2.139(2)
Cr1 C16 2.143(2)
Cr1 C23 2.143(2)
Cr1 C14 2.144(2)
Cr1 C15 2.145(2)
Cr1 C25 2.148(2)
Cr1 C11 2.150(2)
Cr1 C24 2.153(2)
Cr1 C21 2.158(2)
C11 C16 1.428(3)
C11 C12 1.434(3)
C11 B1 1.584(3)
C12 C13 1.410(3)
C12 H12A 0.9500
C13 C14 1.418(3)
C13 H13A 0.9500
C14 C15 1.413(3)
C14 H14A 0.9500
C15 C16 1.413(3)
C15 H15A 0.9500
C16 H16A 0.9500
C21 C22 1.425(3)
C21 C26 1.431(3)
C21 B2 1.583(3)
C22 C23 1.408(3)
C22 H22A 0.9500
C23 C24 1.410(4)
C23 H23A 0.9500
C24 C25 1.413(4)
C24 H24A 0.9500
C25 C26 1.412(3)
C25 H25A 0.9500
C26 H26A 0.9500
C1 N1 1.466(3)
C1 H1A 0.9800
C1 H1B 0.9800
C1 H1C 0.9800
C2 N1 1.459(3)
C2 H2A 0.9800
C2 H2B 0.9800
C2 H2C 0.9800
C3 N2 1.467(3)
C3 H3A 0.9800
C3 H3B 0.9800
C3 H3C 0.9800
C4 N2 1.459(3)
C4 H4A 0.9800
C4 H4B 0.9800
C4 H4C 0.9800
B1 N1 1.402(3)
B1 N3 1.471(3)
N2 B2 1.402(3)
B2 N4 1.476(3)
N3 C31 1.407(3)
N3 N4 1.425(2)
N4 C41 1.404(3)
C31 C36 1.398(3)
C31 C32 1.403(3)
C32 C33 1.381(3)
C32 H32A 0.9500
C33 C34 1.392(3)
C33 H33A 0.9500
C34 C35 1.386(3)
C34 H34A 0.9500
C35 C36 1.386(3)
C35 H35A 0.9500
C36 H36A 0.9500
C41 C46 1.397(3)
C41 C42 1.407(3)
C42 C43 1.386(3)
C42 H42A 0.9500
C43 C44 1.390(3)
C43 H43A 0.9500
C44 C45 1.385(3)
C44 H44A 0.9500
C45 C46 1.390(3)
C45 H45A 0.9500
C46 H46A 0.9500

loop_
_geom_torsion_atom_site_label_1
_geom_torsion_atom_site_label_2
_geom_torsion_atom_site_label_3
_geom_torsion_atom_site_label_4
_geom_torsion
C12 Cr1 C11 C16 -130.05(19)
C26 Cr1 C11 C16 60.57(16)
C22 Cr1 C11 C16 130.17(13)
C13 Cr1 C11 C16 -102.25(14)
C23 Cr1 C11 C16 163.25(13)
C14 Cr1 C11 C16 -64.92(14)
C15 Cr1 C11 C16 -27.97(13)
C25 Cr1 C11 C16 43.1(4)
C24 Cr1 C11 C16 -174.6(2)
C21 Cr1 C11 C16 91.07(13)
C26 Cr1 C11 C12 -169.38(13)
C22 Cr1 C11 C12 -99.78(13)
C13 Cr1 C11 C12 27.81(13)
C16 Cr1 C11 C12 130.05(19)
C23 Cr1 C11 C12 -66.70(15)
C14 Cr1 C11 C12 65.14(13)
C15 Cr1 C11 C12 102.09(14)
C25 Cr1 C11 C12 173.2(3)
C24 Cr1 C11 C12 -44.5(3)
C21 Cr1 C11 C12 -138.88(13)
C12 Cr1 C11 B1 110.7(2)
C26 Cr1 C11 B1 -58.7(2)
C22 Cr1 C11 B1 10.88(19)
C13 Cr1 C11 B1 138.5(2)
C16 Cr1 C11 B1 -119.3(2)
C23 Cr1 C11 B1 44.0(2)
C14 Cr1 C11 B1 175.80(19)
C15 Cr1 C11 B1 -147.3(2)
C25 Cr1 C11 B1 -76.2(4)
C24 Cr1 C11 B1 66.1(3)
C21 Cr1 C11 B1 -28.22(19)
C16 C11 C12 C13 1.6(3)
B1 C11 C12 C13 -173.4(2)
Cr1 C11 C12 C13 -52.13(19)
C16 C11 C12 Cr1 53.75(17)
B1 C11 C12 Cr1 -121.30(18)
C26 Cr1 C12 C13 166.6(3)
C22 Cr1 C12 C13 -137.91(14)
C16 Cr1 C12 C13 104.23(15)
C23 Cr1 C12 C13 -98.83(15)
C14 Cr1 C12 C13 28.96(14)
C15 Cr1 C12 C13 66.63(14)
C25 Cr1 C12 C13 -40.1(3)
C11 Cr1 C12 C13 135.1(2)
C24 Cr1 C12 C13 -64.69(16)
C21 Cr1 C12 C13 -171.42(13)
C26 Cr1 C12 C11 31.6(4)
C22 Cr1 C12 C11 87.03(13)
C13 Cr1 C12 C11 -135.1(2)
C16 Cr1 C12 C11 -30.82(12)
C23 Cr1 C12 C11 126.12(13)
C14 Cr1 C12 C11 -106.09(14)
C15 Cr1 C12 C11 -68.43(13)
C25 Cr1 C12 C11 -175.1(2)
C24 Cr1 C12 C11 160.26(13)
C21 Cr1 C12 C11 53.53(16)
C11 C12 C13 C14 -0.3(3)
Cr1 C12 C13 C14 -52.48(19)
C11 C12 C13 Cr1 52.19(19)
C26 Cr1 C13 C12 -170.3(2)
C22 Cr1 C13 C12 56.16(17)
C16 Cr1 C13 C12 -66.37(14)
C23 Cr1 C13 C12 89.29(15)
C14 Cr1 C13 C12 -133.3(2)
C15 Cr1 C13 C12 -103.78(15)
C25 Cr1 C13 C12 162.65(13)
C11 Cr1 C13 C12 -28.18(13)
C24 Cr1 C13 C12 128.36(14)
C21 Cr1 C13 C12 25.2(4)
C12 Cr1 C13 C14 133.3(2)
C26 Cr1 C13 C14 -37.0(3)
C22 Cr1 C13 C14 -170.56(14)
C16 Cr1 C13 C14 66.92(14)
C23 Cr1 C13 C14 -137.43(14)
C15 Cr1 C13 C14 29.50(14)
C25 Cr1 C13 C14 -64.07(17)
C11 Cr1 C13 C14 105.11(15)
C24 Cr1 C13 C14 -98.35(15)
C21 Cr1 C13 C14 158.4(3)
C12 C13 C14 C15 -1.1(3)
Cr1 C13 C14 C15 -53.32(19)
C12 C13 C14 Cr1 52.18(19)
C12 Cr1 C14 C15 103.22(15)
C26 Cr1 C14 C15 -63.80(16)
C22 Cr1 C14 C15 162.1(3)
C13 Cr1 C14 C15 132.1(2)
C16 Cr1 C14 C15 28.39(13)
C23 Cr1 C14 C15 -170.25(13)
C25 Cr1 C14 C15 -98.68(14)
C11 Cr1 C14 C15 65.61(14)
C24 Cr1 C14 C15 -137.82(14)
C21 Cr1 C14 C15 -33.0(3)
C12 Cr1 C14 C13 -28.92(14)
C26 Cr1 C14 C13 164.07(14)
C22 Cr1 C14 C13 29.9(4)
C16 Cr1 C14 C13 -103.75(15)
C23 Cr1 C14 C13 57.61(18)
C15 Cr1 C14 C13 -132.1(2)
C25 Cr1 C14 C13 129.19(15)
C11 Cr1 C14 C13 -66.52(14)
C24 Cr1 C14 C13 90.04(15)
C21 Cr1 C14 C13 -165.15(19)
C13 C14 C15 C16 1.2(3)
Cr1 C14 C15 C16 -51.97(19)
C13 C14 C15 Cr1 53.16(19)
C12 Cr1 C15 C14 -67.37(14)
C26 Cr1 C15 C14 129.14(14)
C22 Cr1 C15 C14 -168.88(19)
C13 Cr1 C15 C14 -29.66(14)
C16 Cr1 C15 C14 -134.15(19)
C23 Cr1 C15 C14 31.8(4)
C25 Cr1 C15 C14 89.87(14)
C11 Cr1 C15 C14 -105.94(15)
C24 Cr1 C15 C14 57.15(17)
C21 Cr1 C15 C14 165.14(13)
C12 Cr1 C15 C16 66.78(13)
C26 Cr1 C15 C16 -96.71(14)
C22 Cr1 C15 C16 -34.7(3)
C13 Cr1 C15 C16 104.50(14)
C23 Cr1 C15 C16 166.0(3)
C14 Cr1 C15 C16 134.15(19)
C25 Cr1 C15 C16 -135.98(13)
C11 Cr1 C15 C16 28.21(12)
C24 Cr1 C15 C16 -168.69(13)
C21 Cr1 C15 C16 -60.71(15)
C14 C15 C16 C11 0.2(3)
Cr1 C15 C16 C11 -51.80(18)
C14 C15 C16 Cr1 52.00(19)
C12 C11 C16 C15 -1.6(3)
B1 C11 C16 C15 173.1(2)
Cr1 C11 C16 C15 51.79(19)
C12 C11 C16 Cr1 -53.36(17)
B1 C11 C16 Cr1 121.3(2)
C12 Cr1 C16 C15 -103.70(14)
C26 Cr1 C16 C15 91.22(14)
C22 Cr1 C16 C15 164.16(13)
C13 Cr1 C16 C15 -66.11(14)
C23 Cr1 C16 C15 -171.61(19)
C14 Cr1 C16 C15 -28.37(13)
C25 Cr1 C16 C15 59.34(17)
C11 Cr1 C16 C15 -134.76(19)
C24 Cr1 C16 C15 36.5(4)
C21 Cr1 C16 C15 130.51(13)
C12 Cr1 C16 C11 31.06(13)
C26 Cr1 C16 C11 -134.02(13)
C22 Cr1 C16 C11 -61.08(15)
C13 Cr1 C16 C11 68.65(13)
C23 Cr1 C16 C11 -36.9(3)
C14 Cr1 C16 C11 106.39(14)
C15 Cr1 C16 C11 134.76(19)
C25 Cr1 C16 C11 -165.90(13)
C24 Cr1 C16 C11 171.3(3)
C21 Cr1 C16 C11 -94.72(13)
C12 Cr1 C21 C22 59.73(16)
C26 Cr1 C21 C22 -129.98(19)
C13 Cr1 C21 C22 40.6(4)
C16 Cr1 C21 C22 129.92(13)
C23 Cr1 C21 C22 -28.06(13)
C14 Cr1 C21 C22 -173.8(2)
C15 Cr1 C21 C22 163.11(13)
C25 Cr1 C21 C22 -102.06(14)
C11 Cr1 C21 C22 90.67(13)
C24 Cr1 C21 C22 -64.98(14)
C12 Cr1 C21 C26 -170.29(13)
C22 Cr1 C21 C26 129.98(19)
C13 Cr1 C21 C26 170.6(3)
C16 Cr1 C21 C26 -100.10(13)
C23 Cr1 C21 C26 101.92(14)
C14 Cr1 C21 C26 -43.8(3)
C15 Cr1 C21 C26 -66.90(15)
C25 Cr1 C21 C26 27.92(13)
C11 Cr1 C21 C26 -139.35(13)
C24 Cr1 C21 C26 65.00(14)
C12 Cr1 C21 B2 -59.8(2)
C26 Cr1 C21 B2 110.4(2)
C22 Cr1 C21 B2 -119.6(2)
C13 Cr1 C21 B2 -79.0(4)
C16 Cr1 C21 B2 10.35(19)
C23 Cr1 C21 B2 -147.6(2)
C14 Cr1 C21 B2 66.6(3)
C15 Cr1 C21 B2 43.5(2)
C25 Cr1 C21 B2 138.4(2)
C11 Cr1 C21 B2 -28.90(19)
C24 Cr1 C21 B2 175.44(19)
C26 C21 C22 C23 -1.0(3)
B2 C21 C22 C23 174.0(2)
Cr1 C21 C22 C23 52.31(19)
C26 C21 C22 Cr1 -53.33(17)
B2 C21 C22 Cr1 121.7(2)
C12 Cr1 C22 C23 90.92(14)
C26 Cr1 C22 C23 -103.56(15)
C13 Cr1 C22 C23 58.94(17)
C16 Cr1 C22 C23 164.03(13)
C14 Cr1 C22 C23 35.7(4)
C15 Cr1 C22 C23 -171.80(19)
C25 Cr1 C22 C23 -65.97(14)
C11 Cr1 C22 C23 130.42(14)
C24 Cr1 C22 C23 -28.47(14)
C21 Cr1 C22 C23 -134.6(2)
C12 Cr1 C22 C21 -134.51(13)
C26 Cr1 C22 C21 31.00(13)
C13 Cr1 C22 C21 -166.49(13)
C16 Cr1 C22 C21 -61.40(15)
C23 Cr1 C22 C21 134.6(2)
C14 Cr1 C22 C21 170.3(3)
C15 Cr1 C22 C21 -37.2(3)
C25 Cr1 C22 C21 68.60(13)
C11 Cr1 C22 C21 -95.02(13)
C24 Cr1 C22 C21 106.10(14)
C21 C22 C23 C24 0.1(3)
Cr1 C22 C23 C24 52.6(2)
C21 C22 C23 Cr1 -52.48(19)
C12 Cr1 C23 C22 -96.69(14)
C26 Cr1 C23 C22 66.69(14)
C13 Cr1 C23 C22 -135.99(14)
C16 Cr1 C23 C22 -34.9(3)
C14 Cr1 C23 C22 -168.80(13)
C15 Cr1 C23 C22 166.4(3)
C25 Cr1 C23 C22 104.37(15)
C11 Cr1 C23 C22 -60.62(16)
C24 Cr1 C23 C22 133.9(2)
C21 Cr1 C23 C22 28.27(13)
C12 Cr1 C23 C24 129.43(14)
C26 Cr1 C23 C24 -67.19(14)
C22 Cr1 C23 C24 -133.9(2)
C13 Cr1 C23 C24 90.14(15)
C16 Cr1 C23 C24 -168.76(19)
C14 Cr1 C23 C24 57.33(17)
C15 Cr1 C23 C24 32.5(4)
C25 Cr1 C23 C24 -29.51(14)
C11 Cr1 C23 C24 165.51(13)
C21 Cr1 C23 C24 -105.60(15)
C22 C23 C24 C25 0.8(3)
Cr1 C23 C24 C25 53.12(19)
C22 C23 C24 Cr1 -52.33(19)
C12 Cr1 C24 C23 -63.13(16)
C26 Cr1 C24 C23 103.18(15)
C22 Cr1 C24 C23 28.53(13)
C13 Cr1 C24 C23 -98.13(15)
C16 Cr1 C24 C23 161.5(3)
C14 Cr1 C24 C23 -137.57(14)
C15 Cr1 C24 C23 -170.04(13)
C25 Cr1 C24 C23 132.1(2)
C11 Cr1 C24 C23 -31.9(3)
C21 Cr1 C24 C23 65.74(14)
C12 Cr1 C24 C25 164.72(14)
C26 Cr1 C24 C25 -28.96(14)
C22 Cr1 C24 C25 -103.61(15)
C13 Cr1 C24 C25 129.73(15)
C16 Cr1 C24 C25 29.4(4)
C23 Cr1 C24 C25 -132.1(2)
C14 Cr1 C24 C25 90.29(15)
C15 Cr1 C24 C25 57.82(18)
C11 Cr1 C24 C25 -164.00(19)
C21 Cr1 C24 C25 -66.40(14)
C23 C24 C25 C26 -0.8(3)
Cr1 C24 C25 C26 52.28(19)
C23 C24 C25 Cr1 -53.05(19)
C12 Cr1 C25 C26 -168.2(2)
C22 Cr1 C25 C26 -66.34(14)
C13 Cr1 C25 C26 163.52(13)
C16 Cr1 C25 C26 55.98(17)
C23 Cr1 C25 C26 -103.75(15)
C14 Cr1 C25 C26 128.66(14)
C15 Cr1 C25 C26 89.41(14)
C11 Cr1 C25 C26 22.9(4)
C24 Cr1 C25 C26 -133.2(2)
C21 Cr1 C25 C26 -28.20(13)
C12 Cr1 C25 C24 -34.9(3)
C26 Cr1 C25 C24 133.2(2)
C22 Cr1 C25 C24 66.89(15)
C13 Cr1 C25 C24 -63.25(17)
C16 Cr1 C25 C24 -170.78(14)
C23 Cr1 C25 C24 29.48(14)
C14 Cr1 C25 C24 -98.11(15)
C15 Cr1 C25 C24 -137.36(14)
C11 Cr1 C25 C24 156.1(3)
C21 Cr1 C25 C24 105.03(15)
C24 C25 C26 C21 -0.2(3)
Cr1 C25 C26 C21 52.51(19)
C24 C25 C26 Cr1 -52.7(2)
C22 C21 C26 C25 1.0(3)
B2 C21 C26 C25 -174.4(2)
Cr1 C21 C26 C25 -52.44(19)
C22 C21 C26 Cr1 53.47(17)
B2 C21 C26 Cr1 -121.96(18)
C12 Cr1 C26 C25 163.5(3)
C22 Cr1 C26 C25 104.01(15)
C13 Cr1 C26 C25 -38.3(3)
C16 Cr1 C26 C25 -138.26(14)
C23 Cr1 C26 C25 66.42(15)
C14 Cr1 C26 C25 -64.49(17)
C15 Cr1 C26 C25 -99.04(15)
C11 Cr1 C26 C25 -172.25(13)
C24 Cr1 C26 C25 28.84(14)
C21 Cr1 C26 C25 134.8(2)
C12 Cr1 C26 C21 28.7(4)
C22 Cr1 C26 C21 -30.83(13)
C13 Cr1 C26 C21 -173.1(2)
C16 Cr1 C26 C21 86.89(14)
C23 Cr1 C26 C21 -68.43(14)
C14 Cr1 C26 C21 160.66(13)
C15 Cr1 C26 C21 126.11(13)
C25 Cr1 C26 C21 -134.8(2)
C11 Cr1 C26 C21 52.90(16)
C24 Cr1 C26 C21 -106.01(14)
C16 C11 B1 N1 123.1(2)
C12 C11 B1 N1 -62.2(3)
Cr1 C11 B1 N1 -146.69(17)
C16 C11 B1 N3 -58.4(3)
C12 C11 B1 N3 116.2(2)
Cr1 C11 B1 N3 31.8(3)
N3 B1 N1 C2 2.0(3)
C11 B1 N1 C2 -179.55(19)
N3 B1 N1 C1 177.74(19)
C11 B1 N1 C1 -3.8(3)
C4 N2 B2 N4 2.2(3)
C3 N2 B2 N4 179.1(2)
C4 N2 B2 C21 -179.3(2)
C3 N2 B2 C21 -2.5(3)
C22 C21 B2 N2 123.0(2)
C26 C21 B2 N2 -62.0(3)
Cr1 C21 B2 N2 -146.66(18)
C22 C21 B2 N4 -58.5(3)
C26 C21 B2 N4 116.5(2)
Cr1 C21 B2 N4 31.8(3)
N1 B1 N3 C31 44.9(3)
C11 B1 N3 C31 -133.6(2)
N1 B1 N3 N4 -136.3(2)
C11 B1 N3 N4 45.2(3)
C31 N3 N4 C41 -108.5(2)
B1 N3 N4 C41 72.6(2)
C31 N3 N4 B2 71.9(2)
B1 N3 N4 B2 -107.0(2)
N2 B2 N4 C41 44.3(3)
C21 B2 N4 C41 -134.1(2)
N2 B2 N4 N3 -136.2(2)
C21 B2 N4 N3 45.4(3)
N4 N3 C31 C36 26.3(3)
B1 N3 C31 C36 -154.9(2)
N4 N3 C31 C32 -152.93(19)
B1 N3 C31 C32 25.9(3)
C36 C31 C32 C33 1.1(3)
N3 C31 C32 C33 -179.6(2)
C31 C32 C33 C34 -0.1(3)
C32 C33 C34 C35 -0.9(3)
C33 C34 C35 C36 0.8(3)
C34 C35 C36 C31 0.3(3)
C32 C31 C36 C35 -1.3(3)
N3 C31 C36 C35 179.5(2)
N3 N4 C41 C46 24.8(3)
B2 N4 C41 C46 -155.7(2)
N3 N4 C41 C42 -154.14(19)
B2 N4 C41 C42 25.4(3)
C46 C41 C42 C43 0.2(3)
N4 C41 C42 C43 179.1(2)
C41 C42 C43 C44 -0.5(3)
C42 C43 C44 C45 0.5(3)
C43 C44 C45 C46 -0.3(3)
C44 C45 C46 C41 0.0(3)
N4 C41 C46 C45 -178.9(2)
C42 C41 C46 C45 0.1(3)
